data_9015471
loop_
_publ_author_name
'Yang, H.'
'Sun, H. J.'
'Downs, R. T.'

_publ_section_title
;
 Hazenite, KNaMg2(PO4)2*14H2O, a new biologically related phosphate mineral,
 from Mono Lake, California, U.S.A.
;
_journal_name_full 'American Mineralogist'
_journal_page_first 675
_journal_page_last 681
_journal_paper_doi 10.2138/am.2011.3668
_journal_volume 96
_journal_year 2011
_chemical_compound_source 'Mono Lake, California, USA'
_chemical_formula_sum 'H28 K Mg2 Na O22 P2'
_chemical_name_mineral Hazenite
_space_group_IT_number 62
_symmetry_space_group_name_Hall '-P 2bc 2a'
_symmetry_space_group_name_H-M 'P m n b'
_cell_angle_alpha 90
_cell_angle_beta 90
_cell_angle_gamma 90
_cell_formula_units_Z 4
_cell_length_a 6.9349
_cell_length_b 25.1737
_cell_length_c 11.2195
_cell_volume 1958.668
_database_code_amcsd 0018338
_exptl_crystal_density_diffrn 1.875
_cod_original_formula_sum 'K Na Mg2 P2 O22 H28'
_cod_database_code 9015471

loop_
_space_group_symop_operation_xyz
x,y,z
1/2-x,y,z
1/2+x,-y,-z
1/2+x,1/2-y,1/2+z
1/2-x,1/2+y,1/2-z
x,1/2+y,1/2-z
-x,1/2-y,1/2+z
-x,-y,-z

loop_
_atom_site_aniso_label
_atom_site_aniso_U_11
_atom_site_aniso_U_22
_atom_site_aniso_U_33
_atom_site_aniso_U_12
_atom_site_aniso_U_13
_atom_site_aniso_U_23
K 0.05350 0.02900 0.03760 0.00000 0.00000 -0.00960
Na 0.02720 0.04050 0.03840 0.00000 0.00000 0.00910
Mg1 0.01400 0.01490 0.01750 0.00000 0.00000 0.00220
Mg2 0.01850 0.01540 0.01690 0.00000 0.00000 0.00040
P1 0.01430 0.01270 0.01450 0.00000 0.00000 0.00010
P2 0.01130 0.01290 0.01520 0.00000 0.00000 0.00230
O1 0.02560 0.03110 0.02250 0.00000 0.00000 -0.00320
O2 0.02870 0.01590 0.02770 0.00000 0.00000 0.00330
O3 0.01840 0.02180 0.02670 0.00120 -0.00060 -0.00060
O4 0.02290 0.01570 0.03570 0.00000 0.00000 -0.00270
O5 0.02230 0.02580 0.01720 0.00000 0.00000 0.00010
O6 0.01560 0.02560 0.02270 -0.00210 0.00260 0.00470
OW7 0.02140 0.03030 0.04100 0.00000 0.00000 0.01740
OW8 0.01380 0.04400 0.05100 0.00000 0.00000 0.02930
OW9 0.02200 0.03330 0.02110 -0.00940 0.00240 -0.00160
OW10 0.02080 0.01920 0.03330 -0.00170 -0.00490 0.00050
OW11 0.03010 0.02120 0.04120 0.00020 -0.01170 0.00510
OW12 0.02810 0.02970 0.02150 0.00400 0.00060 0.00380
OW13 0.02030 0.02290 0.04790 0.00000 0.00000 -0.01140
OW14 0.07680 0.01760 0.02700 0.00000 0.00000 -0.00420
OW15 0.04040 0.03010 0.03260 0.00020 0.00810 -0.00350

loop_
_atom_site_label
_atom_site_fract_x
_atom_site_fract_y
_atom_site_fract_z
_atom_site_U_iso_or_equiv
_atom_site_type_symbol
_atom_site_attached_hydrogens
K 0.75000 0.22160 0.50140 0.04010 K 0
Na 0.75000 0.00040 0.92590 0.03540 Na 0
Mg1 0.75000 0.95430 0.63880 0.01550 Mg 0
Mg2 0.75000 0.22370 0.83660 0.01690 Mg 0
P1 0.25000 0.12810 0.72190 0.01380 P 0
P2 0.75000 0.12720 0.22010 0.01310 P 0
O1 0.25000 0.13580 0.85840 0.02640 O 0
O2 0.25000 0.18280 0.66080 0.02410 O 0
O3 0.43170 0.09760 0.68590 0.02230 O 0
O4 0.75000 0.06730 0.19450 0.02480 O 0
O5 0.75000 0.13800 0.35460 0.02170 O 0
O6 0.93150 0.15190 0.16300 0.02130 O 0
OW7 0.75000 0.00950 0.50680 0.03090 O 0
OW8 0.75000 0.89440 0.76140 0.03630 O 0
OW9 0.53490 0.91610 0.54460 0.02550 O 0
OW10 0.95780 0.99470 0.73750 0.02440 O 0
OW11 0.53590 0.24930 0.72310 0.03080 O 0
OW12 0.96620 0.19660 0.94890 0.02640 O 0
OW13 0.75000 0.15540 0.73050 0.03040 O 0
OW14 0.75000 0.29750 0.92560 0.04050 O 0
OW15 0.01000 0.05970 0.98230 0.03440 O 0
H11 0.84100 0.02600 0.48400 ? H 0
H21 0.85000 0.87900 0.79000 ? H 0
H31 0.45400 0.89600 0.57200 ? H 0
H32 0.54900 0.90900 0.46700 ? H 0
H41 0.05700 0.97700 0.75800 ? H 0
H42 0.99900 0.02300 0.72300 ? H 0
H51 0.45000 0.23000 0.70700 ? H 0
H52 0.50300 0.27800 0.71400 ? H 0
H61 0.94000 0.18100 0.01700 ? H 0
H62 0.05100 0.17900 0.92100 ? H 0
H71 0.84700 0.13500 0.72200 ? H 0
H81 0.75000 0.32700 0.89000 ? H 0
H82 0.75000 0.30500 0.00300 ? H 0
H91 0.05700 0.08000 0.94600 ? H 0
H92 0.95400 0.07600 0.03900 ? H 0

loop_
_cod_changelog_entry_id
_cod_changelog_entry_author
_cod_changelog_entry_date
_cod_changelog_entry_text
1
;cod-tools version 3.8.0
Id: cif_guess_AMCSD_atom_types 9574 2023-05-10 09:00:05Z saulius
;
2023-05-10T18:56:06+03:00
;Derived atom types and hydrogen counts
from atom names that follow the AMCSD naming convention
(Wat == water, O-H == hydroxyl).
;

loop_
_cod_related_entry_id
_cod_related_entry_database
_cod_related_entry_code
1 AMCSD 0018338
